data_4101481
loop_
_publ_author_name
'Sui-Seng, Christine'
'Enright, Gary D'
'Zargarian, Davit'

_publ_section_title
;
 New palladium(II)-(eta(3/5)- or eta1-indenyl) and
 dipalladium(I)-(mu,eta3-indenyl) complexes.
;
_journal_issue 19
_journal_name_full 'Journal of the American Chemical Society'
_journal_page_first 6508
_journal_page_last 6519
_journal_paper_doi 10.1021/ja060747a
_journal_volume 128
_journal_year 2006
_chemical_compound_source 'Synthesized by the authors. See text'
_chemical_formula_sum 'C15 H22 Cl N Pd'
_chemical_formula_weight 358.19
_chemical_name_systematic
; 
 ? 
;
_space_group_IT_number 14
_symmetry_cell_setting monoclinic
_symmetry_space_group_name_Hall '-P 2ybc'
_symmetry_space_group_name_H-M 'P 1 21/c 1'
_atom_sites_solution_hydrogens geom
_atom_sites_solution_primary direct
_atom_sites_solution_secondary difmap
_audit_creation_method SHELXL-97
_cell_angle_alpha 90.00
_cell_angle_beta 95.3970(10)
_cell_angle_gamma 90.00
_cell_formula_units_Z 4
_cell_length_a 8.77560(10)
_cell_length_b 13.9797(2)
_cell_length_c 12.42090(10)
_cell_measurement_reflns_used 7669
_cell_measurement_temperature 100(2)
_cell_measurement_theta_max 72.84
_cell_measurement_theta_min 3.16
_cell_volume 1517.04(3)
_computing_cell_refinement 'SMART (Bruker, 1999)'
_computing_data_collection 'SMART (Bruker, 1999)'
_computing_data_reduction 'SAINT (Bruker, 1999)'
_computing_molecular_graphics 'SHELXTL (Bruker, 1997)'
_computing_publication_material 'UdMX (local program)'
_computing_structure_refinement 'SHELXL97 (Sheldrick, 1997)'
_computing_structure_solution 'SHELXS97 (Sheldrick, 1997)'
_diffrn_ambient_temperature 100(2)
_diffrn_detector_area_resol_mean 5.5
_diffrn_measured_fraction_theta_full 0.993
_diffrn_measured_fraction_theta_max 0.993
_diffrn_measurement_device_type 'Bruker Smart 2000'
_diffrn_measurement_method \w
_diffrn_radiation_monochromator graphite
_diffrn_radiation_source 'Sealed Tube'
_diffrn_radiation_type CuK\a
_diffrn_radiation_wavelength 1.54178
_diffrn_reflns_av_R_equivalents 0.055
_diffrn_reflns_av_sigmaI/netI 0.0241
_diffrn_reflns_limit_h_max 10
_diffrn_reflns_limit_h_min -10
_diffrn_reflns_limit_k_max 17
_diffrn_reflns_limit_k_min -17
_diffrn_reflns_limit_l_max 14
_diffrn_reflns_limit_l_min -15
_diffrn_reflns_number 18428
_diffrn_reflns_theta_full 72.91
_diffrn_reflns_theta_max 72.91
_diffrn_reflns_theta_min 4.77
_diffrn_standards_decay_% -0.02
_diffrn_standards_number 139
_exptl_absorpt_coefficient_mu 11.331
_exptl_absorpt_correction_T_max 0.5600
_exptl_absorpt_correction_T_min 0.1600
_exptl_absorpt_correction_type multi-scan
_exptl_absorpt_process_details 'Sadabs (Sheldrick,1996)'
_exptl_crystal_colour brown
_exptl_crystal_density_diffrn 1.568
_exptl_crystal_density_method 'not measured'
_exptl_crystal_description block
_exptl_crystal_F_000 728
_exptl_crystal_size_max 0.53
_exptl_crystal_size_mid 0.23
_exptl_crystal_size_min 0.08
_refine_diff_density_max 0.686
_refine_diff_density_min -1.066
_refine_diff_density_rms 0.103
_refine_ls_extinction_method none
_refine_ls_goodness_of_fit_ref 1.043
_refine_ls_hydrogen_treatment constr
_refine_ls_matrix_type full
_refine_ls_number_parameters 166
_refine_ls_number_reflns 3002
_refine_ls_number_restraints 0
_refine_ls_restrained_S_all 1.043
_refine_ls_R_factor_all 0.0288
_refine_ls_R_factor_gt 0.0280
_refine_ls_shift/su_max 0.001
_refine_ls_shift/su_mean 0.000
_refine_ls_structure_factor_coef Fsqd
_refine_ls_weighting_details 'calc w=1/[\s^2^(Fo^2^)+(0.0532P)^2^+0.7659P] where P=(Fo^2^+2Fc^2^)/3'
_refine_ls_weighting_scheme calc
_refine_ls_wR_factor_gt 0.0735
_refine_ls_wR_factor_ref 0.0742
_reflns_number_gt 2908
_reflns_number_total 3002
_reflns_threshold_expression I>2\s(I)
_cod_data_source_file ja060747asi20060207_072742.cif
_cod_data_source_block suse23
_cod_depositor_comments
;
The following automatic conversions were performed:
'_symmetry_cell_setting' value 'Monoclinic' changed to 'monoclinic'
according to '/home/saulius/struct/CIF-dictionaries/cif_core.dic'
dictionary named 'cif_core.dic' version 2.4.1 from
2010-06-29.

'_geom_bond_publ_flag' value 'Y' changed to 'y' according to
'/home/saulius/struct/CIF-dictionaries/cif_core.dic' dictionary named
'cif_core.dic' version 2.4.1 from 2010-06-29 (23
times).

'_geom_angle_publ_flag' value 'Y' changed to 'y' according to
'/home/saulius/struct/CIF-dictionaries/cif_core.dic' dictionary named
'cif_core.dic' version 2.4.1 from 2010-06-29 (55
times).

'_geom_torsion_publ_flag' value 'Y' changed to 'y' according to
'/home/saulius/struct/CIF-dictionaries/cif_core.dic' dictionary named
'cif_core.dic' version 2.4.1 from 2010-06-29 (122 times).

Automatic conversion script
Id: cif_fix_enum 1527 2010-12-29 10:47:43Z saulius 
;
_cod_original_sg_symbol_H-M P21/c
_cod_database_code 4101481

loop_
_symmetry_equiv_pos_as_xyz
'x, y, z'
'-x, y+1/2, -z+1/2'
'-x, -y, -z'
'x, -y-1/2, z-1/2'

loop_
_atom_site_label
_atom_site_type_symbol
_atom_site_fract_x
_atom_site_fract_y
_atom_site_fract_z
_atom_site_U_iso_or_equiv
_atom_site_adp_type
_atom_site_occupancy
_atom_site_symmetry_multiplicity
_atom_site_calc_flag
_atom_site_refinement_flags
Pd Pd 0.627770(17) 0.168045(10) 0.474567(12) 0.01694(9) Uani 1 1 d .
Cl Cl 0.68692(6) 0.09135(3) 0.31445(4) 0.02430(13) Uani 1 1 d .
N N 0.8466(2) 0.24074(13) 0.49634(15) 0.0181(4) Uani 1 1 d .
C1 C 0.3917(3) 0.12524(16) 0.4687(2) 0.0260(5) Uani 1 1 d .
H1 H 0.3786 0.0698 0.4245 0.031 Uiso 1 1 calc R
C2 C 0.4519(3) 0.12706(16) 0.5774(2) 0.0274(5) Uani 1 1 d .
H2 H 0.4641 0.0736 0.6247 0.033 Uiso 1 1 calc R
C3 C 0.4908(3) 0.22237(16) 0.60351(19) 0.0225(5) Uani 1 1 d .
H3 H 0.5568 0.2430 0.6641 0.027 Uiso 1 1 calc R
C3A C 0.4112(3) 0.28472(16) 0.52054(19) 0.0201(4) Uani 1 1 d .
C4 C 0.3966(3) 0.38307(17) 0.5127(2) 0.0238(5) Uani 1 1 d .
H4 H 0.4344 0.4236 0.5706 0.029 Uiso 1 1 calc R
C5 C 0.3247(3) 0.42096(17) 0.4170(2) 0.0290(5) Uani 1 1 d .
H5 H 0.3115 0.4882 0.4106 0.035 Uiso 1 1 calc R
C6 C 0.2720(3) 0.3626(2) 0.3313(2) 0.0309(6) Uani 1 1 d .
H6 H 0.2265 0.3906 0.2664 0.037 Uiso 1 1 calc R
C7 C 0.2847(3) 0.26299(19) 0.3389(2) 0.0283(5) Uani 1 1 d .
H7 H 0.2482 0.2230 0.2802 0.034 Uiso 1 1 calc R
C7A C 0.3520(3) 0.22425(16) 0.4344(2) 0.0215(5) Uani 1 1 d .
C8 C 0.9734(3) 0.16940(15) 0.5095(2) 0.0227(5) Uani 1 1 d .
H8A H 1.0718 0.2040 0.5232 0.027 Uiso 1 1 calc R
H8B H 0.9761 0.1336 0.4410 0.027 Uiso 1 1 calc R
C9 C 0.9594(3) 0.09851(17) 0.6006(2) 0.0276(5) Uani 1 1 d .
H9A H 0.9620 0.1329 0.6695 0.041 Uiso 1 1 calc R
H9B H 1.0448 0.0531 0.6034 0.041 Uiso 1 1 calc R
H9C H 0.8625 0.0637 0.5879 0.041 Uiso 1 1 calc R
C10 C 0.8471(3) 0.30561(16) 0.59232(18) 0.0208(4) Uani 1 1 d .
H10A H 0.8381 0.2656 0.6572 0.025 Uiso 1 1 calc R
H10B H 0.7547 0.3464 0.5826 0.025 Uiso 1 1 calc R
C11 C 0.9862(3) 0.37069(19) 0.6150(2) 0.0294(5) Uani 1 1 d .
H11A H 1.0799 0.3322 0.6187 0.044 Uiso 1 1 calc R
H11B H 0.9801 0.4038 0.6840 0.044 Uiso 1 1 calc R
H11C H 0.9880 0.4179 0.5568 0.044 Uiso 1 1 calc R
C12 C 0.8679(3) 0.29714(16) 0.39601(18) 0.0207(4) Uani 1 1 d .
H12A H 0.8710 0.2523 0.3346 0.025 Uiso 1 1 calc R
H12B H 0.9679 0.3303 0.4058 0.025 Uiso 1 1 calc R
C13 C 0.7432(3) 0.37083(16) 0.36752(19) 0.0249(5) Uani 1 1 d .
H13A H 0.6428 0.3398 0.3645 0.037 Uiso 1 1 calc R
H13B H 0.7573 0.3992 0.2970 0.037 Uiso 1 1 calc R
H13C H 0.7492 0.4211 0.4228 0.037 Uiso 1 1 calc R

loop_
_atom_site_aniso_label
_atom_site_aniso_U_11
_atom_site_aniso_U_22
_atom_site_aniso_U_33
_atom_site_aniso_U_23
_atom_site_aniso_U_13
_atom_site_aniso_U_12
Pd 0.01974(13) 0.01070(12) 0.02191(13) 0.00129(4) 0.01006(8) 0.00117(4)
Cl 0.0333(3) 0.0149(2) 0.0268(3) -0.00333(18) 0.0141(2) -0.00224(19)
N 0.0199(8) 0.0162(9) 0.0193(8) 0.0014(7) 0.0077(7) 0.0018(7)
C1 0.0234(11) 0.0136(10) 0.0437(14) -0.0028(9) 0.0173(10) -0.0021(8)
C2 0.0290(12) 0.0167(11) 0.0398(14) 0.0103(9) 0.0210(11) 0.0052(9)
C3 0.0224(11) 0.0216(11) 0.0256(11) 0.0033(9) 0.0134(9) 0.0041(9)
C3A 0.0177(10) 0.0167(11) 0.0274(12) 0.0009(8) 0.0112(8) 0.0009(9)
C4 0.0226(10) 0.0158(11) 0.0347(12) 0.0000(9) 0.0124(10) 0.0016(9)
C5 0.0249(12) 0.0198(11) 0.0442(14) 0.0082(10) 0.0139(11) 0.0050(9)
C6 0.0201(11) 0.0367(14) 0.0369(14) 0.0131(12) 0.0079(10) 0.0056(10)
C7 0.0186(11) 0.0348(13) 0.0325(12) -0.0037(10) 0.0075(9) -0.0035(9)
C7A 0.0167(10) 0.0173(10) 0.0325(12) -0.0015(9) 0.0124(9) -0.0025(8)
C8 0.0199(12) 0.0222(12) 0.0269(12) -0.0001(8) 0.0078(10) 0.0060(8)
C9 0.0282(12) 0.0250(12) 0.0298(12) 0.0040(9) 0.0042(10) 0.0077(9)
C10 0.0243(11) 0.0177(10) 0.0214(10) 0.0002(8) 0.0072(9) 0.0034(9)
C11 0.0277(12) 0.0303(13) 0.0303(12) -0.0040(10) 0.0043(10) -0.0026(10)
C12 0.0226(11) 0.0194(11) 0.0216(11) 0.0019(8) 0.0095(9) -0.0004(8)
C13 0.0298(12) 0.0210(11) 0.0250(11) 0.0049(9) 0.0076(10) 0.0017(9)

loop_
_atom_type_symbol
_atom_type_description
_atom_type_scat_dispersion_real
_atom_type_scat_dispersion_imag
_atom_type_scat_source
C C 0.0181 0.0091 'International Tables Vol C Tables 4.2.6.8 and 6.1.1.4'
H H 0.0000 0.0000 'International Tables Vol C Tables 4.2.6.8 and 6.1.1.4'
N N 0.0311 0.0180 'International Tables Vol C Tables 4.2.6.8 and 6.1.1.4'
Cl Cl 0.3639 0.7018 'International Tables Vol C Tables 4.2.6.8 and 6.1.1.4'
Pd Pd 0.1215 3.9337 'International Tables Vol C Tables 4.2.6.8 and 6.1.1.4'

loop_
_geom_angle_atom_site_label_1
_geom_angle_atom_site_label_2
_geom_angle_atom_site_label_3
_geom_angle
_geom_angle_publ_flag
C1 PD N 166.93(8) y
C1 PD C2 37.88(10) y
N PD C2 136.16(9) y
C1 PD C3 62.32(9) y
N PD C3 106.42(8) y
C2 PD C3 37.28(9) y
C1 PD CL 97.61(7) y
N PD CL 93.19(5) y
C2 PD CL 126.92(7) y
C3 PD CL 159.79(7) y
C1 PD C7A 35.45(8) y
N PD C7A 133.94(7) y
C2 PD C7A 58.79(8) y
C3 PD C7A 57.87(8) y
CL PD C7A 104.79(6) y
C1 PD C3A 57.46(8) y
N PD C3A 109.57(7) y
C2 PD C3A 57.53(8) y
C3 PD C3A 34.38(8) y
CL PD C3A 133.73(5) y
C7A PD C3A 32.00(7) y
C8 N C10 111.79(18) y
C8 N C12 107.03(17) y
C10 N C12 110.58(17) y
C8 N PD 110.07(13) y
C10 N PD 108.63(13) y
C12 N PD 108.69(13) y
C2 C1 C7A 108.5(2) y
C2 C1 PD 71.83(13) y
C7A C1 PD 87.09(13) y
C2 C1 H1 125.8 ?
C7A C1 H1 125.8 ?
PD C1 H1 108.1 ?
C1 C2 C3 107.5(2) y
C1 C2 PD 70.30(13) y
C3 C2 PD 73.44(13) y
C1 C2 H2 126.2 ?
C3 C2 H2 126.2 ?
PD C2 H2 121.7 ?
C2 C3 C3A 108.1(2) y
C2 C3 PD 69.28(13) y
C3A C3 PD 87.19(14) y
C2 C3 H3 126 ?
C3A C3 H3 126 ?
PD C3 H3 110 ?
C4 C3A C7A 120.8(2) y
C4 C3A C3 132.2(2) y
C7A C3A C3 106.8(2) y
C4 C3A PD 132.11(15) y
C7A C3A PD 71.68(13) y
C3 C3A PD 58.43(12) y
C3A C4 C5 117.9(2) y
C3A C4 H4 121 ?
C5 C4 H4 121 ?
C6 C5 C4 121.4(2) y
C6 C5 H5 119.3 ?
C4 C5 H5 119.3 ?
C5 C6 C7 121.0(2) y
C5 C6 H6 119.5 ?
C7 C6 H6 119.5 ?
C7A C7 C6 118.2(2) y
C7A C7 H7 120.9 ?
C6 C7 H7 120.9 ?
C7 C7A C3A 120.5(2) y
C7 C7A C1 133.0(2) y
C3A C7A C1 106.3(2) y
C7 C7A PD 127.51(17) y
C3A C7A PD 76.32(13) y
C1 C7A PD 57.46(12) y
N C8 C9 114.0(2) y
N C8 H8A 108.8 ?
C9 C8 H8A 108.8 ?
N C8 H8B 108.8 ?
C9 C8 H8B 108.8 ?
H8A C8 H8B 107.6 ?
C8 C9 H9A 109.5 ?
C8 C9 H9B 109.5 ?
H9A C9 H9B 109.5 ?
C8 C9 H9C 109.5 ?
H9A C9 H9C 109.5 ?
H9B C9 H9C 109.5 ?
N C10 C11 116.73(19) y
N C10 H10A 108.1 ?
C11 C10 H10A 108.1 ?
N C10 H10B 108.1 ?
C11 C10 H10B 108.1 ?
H10A C10 H10B 107.3 ?
C10 C11 H11A 109.5 ?
C10 C11 H11B 109.5 ?
H11A C11 H11B 109.5 ?
C10 C11 H11C 109.5 ?
H11A C11 H11C 109.5 ?
H11B C11 H11C 109.5 ?
N C12 C13 113.99(18) y
N C12 H12A 108.8 ?
C13 C12 H12A 108.8 ?
N C12 H12B 108.8 ?
C13 C12 H12B 108.8 ?
H12A C12 H12B 107.6 ?
C12 C13 H13A 109.5 ?
C12 C13 H13B 109.5 ?
H13A C13 H13B 109.5 ?
C12 C13 H13C 109.5 ?
H13A C13 H13C 109.5 ?
H13B C13 H13C 109.5 ?

loop_
_geom_bond_atom_site_label_1
_geom_bond_atom_site_label_2
_geom_bond_distance
_geom_bond_publ_flag
Pd C1 2.151(2) y
Pd N 2.1674(18) y
Pd C2 2.171(2) y
Pd C3 2.225(2) y
Pd Cl 2.3598(5) y
Pd C7a 2.548(2) y
Pd C3a 2.608(2) y
N C8 1.491(3) y
N C10 1.498(3) y
N C12 1.501(3) y
C1 C2 1.403(4) y
C1 C7a 1.480(3) y
C1 H1 0.95 ?
C2 C3 1.406(3) y
C2 H2 0.95 ?
C3 C3a 1.474(3) y
C3 H3 0.95 ?
C3a C4 1.383(4) y
C3a C7a 1.422(3) y
C4 C5 1.396(3) y
C4 H4 0.95 ?
C5 C6 1.386(4) y
C5 H5 0.95 ?
C6 C7 1.399(4) y
C6 H6 0.95 ?
C7 C7a 1.385(3) y
C7 H7 0.95 ?
C8 C9 1.518(3) y
C8 H8a 0.99 ?
C8 H8b 0.99 ?
C9 H9a 0.98 ?
C9 H9b 0.98 ?
C9 H9c 0.98 ?
C10 C11 1.527(3) y
C10 H10a 0.99 ?
C10 H10b 0.99 ?
C11 H11a 0.98 ?
C11 H11b 0.98 ?
C11 H11c 0.98 ?
C12 C13 1.520(3) y
C12 H12a 0.99 ?
C12 H12b 0.99 ?
C13 H13a 0.98 ?
C13 H13b 0.98 ?
C13 H13c 0.98 ?

loop_
_geom_torsion_atom_site_label_1
_geom_torsion_atom_site_label_2
_geom_torsion_atom_site_label_3
_geom_torsion_atom_site_label_4
_geom_torsion
_geom_torsion_publ_flag
C1 PD N C8 153.1(3) y
C2 PD N C8 96.68(17) y
C3 PD N C8 123.72(15) y
CL PD N C8 -61.24(14) y
C7A PD N C8 -175.36(14) y
C3A PD N C8 159.78(14) y
C1 PD N C10 30.3(4) y
C2 PD N C10 -26.02(18) y
C3 PD N C10 1.02(15) y
CL PD N C10 176.06(13) y
C7A PD N C10 61.93(17) y
C3A PD N C10 37.07(15) y
C1 PD N C12 -90.0(4) y
C2 PD N C12 -146.40(13) y
C3 PD N C12 -119.36(14) y
CL PD N C12 55.69(13) y
C7A PD N C12 -58.44(16) y
C3A PD N C12 -83.30(14) y
N PD C1 C2 -69.9(4) y
C3 PD C1 C2 -37.90(13) y
CL PD C1 C2 144.63(12) y
C7A PD C1 C2 -110.51(19) y
C3A PD C1 C2 -77.47(14) y
N PD C1 C7A 40.6(4) y
C2 PD C1 C7A 110.51(19) y
C3 PD C1 C7A 72.61(14) y
CL PD C1 C7A -104.86(13) y
C3A PD C1 C7A 33.04(13) y
C7A C1 C2 C3 -15.9(2) y
PD C1 C2 C3 64.51(15) y
C7A C1 C2 PD -80.45(16) y
N PD C2 C1 162.14(12) y
C3 PD C2 C1 116.1(2) y
CL PD C2 C1 -45.87(15) y
C7A PD C2 C1 39.43(13) y
C3A PD C2 C1 77.27(14) y
C1 PD C2 C3 -116.1(2) y
N PD C2 C3 46.05(19) y
CL PD C2 C3 -161.96(11) y
C7A PD C2 C3 -76.66(14) y
C3A PD C2 C3 -38.82(13) y
C1 C2 C3 C3A 17.3(2) y
PD C2 C3 C3A 79.73(16) y
C1 C2 C3 PD -62.44(15) y
C1 PD C3 C2 38.51(15) y
N PD C3 C2 -148.68(14) y
CL PD C3 C2 45.8(2) y
C7A PD C3 C2 79.32(15) y
C3A PD C3 C2 110.5(2) y
C1 PD C3 C3A -72.00(14) y
N PD C3 C3A 100.81(14) y
C2 PD C3 C3A -110.5(2) y
CL PD C3 C3A -64.7(2) y
C7A PD C3 C3A -31.18(13) y
C2 C3 C3A C4 172.5(2) y
PD C3 C3A C4 -120.4(2) y
C2 C3 C3A C7A -12.0(3) y
PD C3 C3A C7A 55.15(18) y
C2 C3 C3A PD -67.14(15) y
C1 PD C3A C4 -152.0(3) y
N PD C3A C4 29.8(2) y
C2 PD C3A C4 162.7(3) y
C3 PD C3A C4 120.5(3) y
CL PD C3A C4 -85.2(2) y
C7A PD C3A C4 -115.4(3) y
C1 PD C3A C7A -36.64(14) y
N PD C3A C7A 145.16(13) y
C2 PD C3A C7A -81.91(16) y
C3 PD C3A C7A -124.2(2) y
CL PD C3A C7A 30.22(16) y
C1 PD C3A C3 87.53(16) y
N PD C3A C3 -90.67(14) y
C2 PD C3A C3 42.26(15) y
CL PD C3A C3 154.39(12) y
C7A PD C3A C3 124.2(2) y
C7A C3A C4 C5 -1.1(3) y
C3 C3A C4 C5 173.9(3) y
PD C3A C4 C5 91.5(3) y
C3A C4 C5 C6 -1.3(4) y
C4 C5 C6 C7 2.1(4) y
C5 C6 C7 C7A -0.2(4) y
C6 C7 C7A C3A -2.2(3) y
C6 C7 C7A C1 -176.1(2) y
C6 C7 C7A PD -98.3(3) y
C4 C3A C7A C7 3.0(3) y
C3 C3A C7A C7 -173.2(2) y
PD C3A C7A C7 -125.7(2) y
C4 C3A C7A C1 178.31(19) y
C3 C3A C7A C1 2.2(2) y
PD C3A C7A C1 49.62(14) y
C4 C3A C7A PD 128.7(2) y
C3 C3A C7A PD -47.44(15) y
C2 C1 C7A C7 -177.1(2) y
PD C1 C7A C7 113.1(3) y
C2 C1 C7A C3A 8.3(2) y
PD C1 C7A C3A -61.40(17) y
C2 C1 C7A PD 69.74(16) y
C1 PD C7A C7 -122.0(3) y
N PD C7A C7 69.8(2) y
C2 PD C7A C7 -164.2(2) y
C3 PD C7A C7 151.7(2) y
CL PD C7A C7 -39.7(2) y
C3A PD C7A C7 118.2(3) y
C1 PD C7A C3A 119.8(2) y
N PD C7A C3A -48.37(17) y
C2 PD C7A C3A 77.59(15) y
C3 PD C7A C3A 33.49(13) y
CL PD C7A C3A -157.90(12) y
N PD C7A C1 -168.21(14) y
C2 PD C7A C1 -42.25(15) y
C3 PD C7A C1 -86.36(16) y
CL PD C7A C1 82.26(14) y
C3A PD C7A C1 -119.8(2) y
C10 N C8 C9 65.3(2) y
C12 N C8 C9 -173.50(19) y
PD N C8 C9 -55.5(2) y
C8 N C10 C11 64.0(3) y
C12 N C10 C11 -55.2(3) y
PD N C10 C11 -174.36(16) y
C8 N C12 C13 177.41(19) y
C10 N C12 C13 -60.6(2) y
PD N C12 C13 58.6(2) y
